data_7107032
loop_
_publ_author_name
'Qi-Kui Liu'
'Jian-Ping Ma'
'Yu-Bin Dong'

_publ_section_title
;
 Reversible adsorption and complete separation of volatile chlorocarbons
 based on a Cd(II)-triazole MOF in a single-crystal-to-single-crystal
 fashion
;
_journal_name_full Chem.Commun.
_journal_page_first 12343
_journal_paper_doi 10.1039/c1cc14477d
_journal_volume 47
_journal_year 2011
_chemical_absolute_configuration syn
_chemical_formula_sum 'C50 H38 Cd Cl8 N12 O8'
_chemical_formula_weight 1330.92
_chemical_name_systematic
;
?
;
_space_group_IT_number 92
_symmetry_cell_setting tetragonal
_symmetry_space_group_name_Hall 'P 4abw 2nw'
_symmetry_space_group_name_H-M 'P 41 21 2'
_atom_sites_solution_hydrogens geom
_atom_sites_solution_primary direct
_atom_sites_solution_secondary difmap
_audit_creation_method SHELXL-97
_cell_angle_alpha 90.00
_cell_angle_beta 90.00
_cell_angle_gamma 90.00
_cell_formula_units_Z 4
_cell_length_a 15.8632(18)
_cell_length_b 15.8632(18)
_cell_length_c 21.760(3)
_cell_measurement_reflns_used 6241
_cell_measurement_temperature 123(2)
_cell_measurement_theta_max 27.195
_cell_measurement_theta_min 2.269
_cell_volume 5475.7(12)
_computing_cell_refinement 'Bruker SMART'
_computing_data_collection 'Bruker SMART'
_computing_data_reduction 'Bruker SAINT'
_computing_molecular_graphics 'Bruker SHELXTL'
_computing_publication_material 'Bruker SHELXTL'
_computing_structure_refinement 'SHELXL-97 (Sheldrick, 1997)'
_computing_structure_solution 'SHELXS-97 (Sheldrick, 1990)'
_diffrn_ambient_temperature 123(2)
_diffrn_measured_fraction_theta_full 1.000
_diffrn_measured_fraction_theta_max 1.000
_diffrn_measurement_device_type 'CCD area detector'
_diffrn_measurement_method 'phi and omega scans'
_diffrn_radiation_monochromator graphite
_diffrn_radiation_source 'fine-focus sealed tube'
_diffrn_radiation_type MoK\a
_diffrn_radiation_wavelength 0.71073
_diffrn_reflns_av_R_equivalents 0.0558
_diffrn_reflns_av_sigmaI/netI 0.0408
_diffrn_reflns_limit_h_max 19
_diffrn_reflns_limit_h_min -19
_diffrn_reflns_limit_k_max 15
_diffrn_reflns_limit_k_min -19
_diffrn_reflns_limit_l_max 25
_diffrn_reflns_limit_l_min -26
_diffrn_reflns_number 29167
_diffrn_reflns_theta_full 25.60
_diffrn_reflns_theta_max 25.60
_diffrn_reflns_theta_min 1.59
_exptl_absorpt_coefficient_mu 0.855
_exptl_absorpt_correction_T_max 0.9194
_exptl_absorpt_correction_T_min 0.8477
_exptl_absorpt_correction_type multi-scan
_exptl_absorpt_process_details sadabs
_exptl_crystal_colour colourless
_exptl_crystal_density_diffrn 1.614
_exptl_crystal_density_method 'not measured'
_exptl_crystal_description block
_exptl_crystal_F_000 2680
_exptl_crystal_size_max 0.20
_exptl_crystal_size_mid 0.15
_exptl_crystal_size_min 0.10
_refine_diff_density_max 1.119
_refine_diff_density_min -0.889
_refine_diff_density_rms 0.107
_refine_ls_abs_structure_details 'Flack H D (1983), Acta Cryst. A39, 876-881'
_refine_ls_abs_structure_Flack 0.01(4)
_refine_ls_extinction_method none
_refine_ls_goodness_of_fit_ref 1.064
_refine_ls_hydrogen_treatment constr
_refine_ls_matrix_type full
_refine_ls_number_parameters 395
_refine_ls_number_reflns 5163
_refine_ls_number_restraints 24
_refine_ls_restrained_S_all 1.091
_refine_ls_R_factor_all 0.0581
_refine_ls_R_factor_gt 0.0540
_refine_ls_shift/su_max 0.000
_refine_ls_shift/su_mean 0.000
_refine_ls_structure_factor_coef Fsqd
_refine_ls_weighting_details 'calc w=1/[\s^2^(Fo^2^)+(0.0757P)^2^+13.3740P] where P=(Fo^2^+2Fc^2^)/3'
_refine_ls_weighting_scheme calc
_refine_ls_wR_factor_gt 0.1377
_refine_ls_wR_factor_ref 0.1407
_reflns_number_gt 4832
_reflns_number_total 5163
_reflns_threshold_expression >2sigma(I)
_cod_data_source_file c1cc14477d.txt
_cod_data_source_block 80707am
_cod_original_cell_volume 5475.8(12)
_cod_original_sg_symbol_H-M P4(1)2(1)2
_cod_database_code 7107032

loop_
_symmetry_equiv_pos_as_xyz
'x, y, z'
'-x, -y, z+1/2'
'-y+1/2, x+1/2, z+1/4'
'y+1/2, -x+1/2, z+3/4'
'-x+1/2, y+1/2, -z+1/4'
'x+1/2, -y+1/2, -z+3/4'
'y, x, -z'
'-y, -x, -z+1/2'

loop_
_atom_site_label
_atom_site_type_symbol
_atom_site_fract_x
_atom_site_fract_y
_atom_site_fract_z
_atom_site_U_iso_or_equiv
_atom_site_adp_type
_atom_site_occupancy
_atom_site_symmetry_multiplicity
_atom_site_calc_flag
_atom_site_refinement_flags
_atom_site_disorder_assembly
_atom_site_disorder_group
C1 C 0.5395(4) 0.7410(4) 0.2854(3) 0.0301(13) Uani 1 1 d . . .
H1 H 0.5087 0.7354 0.3226 0.036 Uiso 1 1 calc R . .
C2 C 0.5964(4) 0.8074(4) 0.2804(3) 0.0293(13) Uani 1 1 d . . .
H2 H 0.6028 0.8464 0.3132 0.035 Uiso 1 1 calc R . .
C3 C 0.6436(4) 0.8163(4) 0.2275(3) 0.0247(12) Uani 1 1 d . . .
C4 C 0.6278(4) 0.7585(4) 0.1807(3) 0.0304(13) Uani 1 1 d . . .
H4 H 0.6574 0.7624 0.1429 0.036 Uiso 1 1 calc R . .
C5 C 0.5695(4) 0.6959(4) 0.1894(3) 0.0296(12) Uani 1 1 d . . .
H5 H 0.5595 0.6578 0.1566 0.035 Uiso 1 1 calc R . .
C6 C 0.7105(4) 0.8816(4) 0.2220(3) 0.0240(12) Uani 1 1 d . . .
C7 C 0.7103(4) 0.9537(4) 0.2588(3) 0.0360(14) Uani 1 1 d . . .
H7 H 0.6664 0.9615 0.2879 0.043 Uiso 1 1 calc R . .
C8 C 0.7724(4) 1.0136(4) 0.2538(3) 0.0405(15) Uani 1 1 d . . .
H8 H 0.7703 1.0627 0.2788 0.049 Uiso 1 1 calc R . .
C9 C 0.8382(4) 1.0030(4) 0.2126(3) 0.0342(14) Uani 1 1 d . . .
H9 H 0.8814 1.0443 0.2092 0.041 Uiso 1 1 calc R . .
C10 C 0.8400(3) 0.9306(3) 0.1762(2) 0.0238(11) Uani 1 1 d . . .
C11 C 0.7767(4) 0.8721(3) 0.1805(3) 0.0239(12) Uani 1 1 d . . .
H11 H 0.7779 0.8240 0.1545 0.029 Uiso 1 1 calc R . .
C12 C 0.9100(3) 0.9229(3) 0.1318(2) 0.0214(11) Uani 1 1 d . . .
C13 C 1.0046(3) 0.8716(4) 0.0696(2) 0.0228(11) Uani 1 1 d . . .
C14 C 1.0605(4) 0.8098(3) 0.0393(2) 0.0223(10) Uani 1 1 d . . .
C15 C 1.0429(4) 0.7786(4) -0.0186(3) 0.0293(13) Uani 1 1 d . . .
H15 H 0.9949 0.7978 -0.0407 0.035 Uiso 1 1 calc R . .
C16 C 1.0969(4) 0.7184(4) -0.0441(3) 0.0334(14) Uani 1 1 d . . .
H16 H 1.0862 0.6975 -0.0843 0.040 Uiso 1 1 calc R . .
C17 C 1.1651(4) 0.6892(4) -0.0117(2) 0.0271(13) Uani 1 1 d . . .
H17 H 1.2008 0.6478 -0.0296 0.033 Uiso 1 1 calc R . .
C18 C 1.1829(3) 0.7197(3) 0.0474(2) 0.0227(11) Uani 1 1 d . . .
C19 C 1.1294(4) 0.7803(4) 0.0719(2) 0.0234(12) Uani 1 1 d . . .
H19 H 1.1403 0.8019 0.1118 0.028 Uiso 1 1 calc R . .
C20 C 1.2551(4) 0.6887(4) 0.0843(3) 0.0271(12) Uani 1 1 d . . .
C21 C 1.2986(4) 0.6150(4) 0.0706(2) 0.0254(12) Uani 1 1 d . . .
H21 H 1.2855 0.5844 0.0343 0.030 Uiso 1 1 calc R . .
C22 C 1.3609(4) 0.5862(4) 0.1098(3) 0.0266(12) Uani 1 1 d . . .
H22 H 1.3912 0.5369 0.0984 0.032 Uiso 1 1 calc R . .
C23 C 1.3433(4) 0.6989(4) 0.1736(3) 0.0287(13) Uani 1 1 d . . .
H23 H 1.3593 0.7298 0.2091 0.034 Uiso 1 1 calc R . .
C24 C 1.2835(4) 0.7326(4) 0.1362(3) 0.0309(13) Uani 1 1 d . . .
H24 H 1.2608 0.7865 0.1453 0.037 Uiso 1 1 calc R . .
Cd1 Cd 1.05816(2) 1.05816(2) 0.0000 0.01844(15) Uani 1 2 d S . .
Cl1 Cl 0.12554(14) 0.87446(14) 0.2500 0.0659(8) Uani 1 2 d S . .
Cl2 Cl 0.76932(13) 0.76932(13) 0.0000 0.0761(10) Uani 1 2 d S . .
N1 N 0.5261(3) 0.6855(3) 0.2413(2) 0.0261(10) Uani 1 1 d . . .
N2 N 0.9454(3) 0.9866(3) 0.1038(2) 0.0241(9) Uani 1 1 d . . .
N3 N 1.0059(3) 0.9546(3) 0.0651(2) 0.0224(9) Uani 1 1 d . . .
N4 N 0.9452(3) 0.8502(3) 0.1119(2) 0.0262(10) Uani 1 1 d . . .
N5 N 0.9283(4) 0.7685(3) 0.1333(3) 0.0522(18) Uani 1 1 d . . .
H5B H 0.9740 0.7475 0.1502 0.063 Uiso 1 1 d R . .
H5A H 0.9158 0.7399 0.0997 0.063 Uiso 1 1 d R . .
N6 N 1.3810(3) 0.6242(3) 0.1630(2) 0.0274(10) Uani 1 1 d . . .
O1 O 0.2122(9) 0.8867(13) 0.2547(13) 0.208(9) Uani 0.75 1 d P C .
O2 O 0.0574(9) 0.9426(9) 0.2500 0.23(2) Uani 0.50 2 d SP C .
O4 O 0.7457(7) 0.7269(7) 0.0503(4) 0.127(3) Uani 1 1 d U . .
O5 O 0.8303(5) 0.8303(5) 0.0000 0.140(6) Uani 1 2 d S . .
O6 O 0.7096(13) 0.8367(14) 0.0251(14) 0.186(13) Uani 0.50 1 d P . .
C25 C 0.0406(6) 0.5335(6) 0.0890(4) 0.121(5) Uani 0.50 1 d PD A 1
H25 H 0.0231 0.5754 0.0572 0.145 Uiso 0.50 1 calc PR A 1
Cl3 Cl 0.0642(3) 0.5818(2) 0.15663(15) 0.1078(11) Uani 0.50 1 d PD A 1
Cl4 Cl 0.1206(3) 0.4709(3) 0.06297(18) 0.0622(11) Uani 0.50 1 d PD A 1
Cl5 Cl -0.0412(5) 0.4735(8) 0.1113(9) 0.291(11) Uani 0.50 1 d PD A 1
C25' C 0.0406(6) 0.5335(6) 0.0890(4) 0.121(5) Uani 0.50 1 d PD B 2
H25' H 0.0892 0.5543 0.0640 0.145 Uiso 0.50 1 calc PR B 2
Cl3' Cl 0.0642(3) 0.5818(2) 0.15663(15) 0.1078(11) Uani 0.50 1 d PD B 2
Cl6 Cl 0.0520(8) 0.4298(5) 0.0766(5) 0.158(3) Uani 0.50 1 d PDU B 2
Cl7 Cl -0.0397(4) 0.5772(4) 0.0474(3) 0.095(2) Uani 0.50 1 d PD B 2
O3 O 0.1136(12) 0.9256(13) 0.2947(8) 0.101(5) Uani 0.50 1 d PU C 3
O3' O 0.1008(9) 0.838(2) 0.3020(8) 0.137(10) Uani 0.50 1 d P C 4

loop_
_atom_site_aniso_label
_atom_site_aniso_U_11
_atom_site_aniso_U_22
_atom_site_aniso_U_33
_atom_site_aniso_U_23
_atom_site_aniso_U_13
_atom_site_aniso_U_12
C1 0.029(3) 0.037(3) 0.024(3) 0.000(3) 0.007(2) -0.004(3)
C2 0.032(3) 0.028(3) 0.028(3) -0.011(2) 0.006(2) -0.004(3)
C3 0.022(3) 0.024(3) 0.028(3) 0.006(2) 0.003(2) 0.007(2)
C4 0.029(3) 0.033(3) 0.029(3) -0.003(3) 0.008(3) -0.005(3)
C5 0.030(3) 0.031(3) 0.028(3) -0.008(2) 0.004(3) 0.002(2)
C6 0.024(3) 0.022(3) 0.026(3) 0.002(2) 0.003(2) -0.002(2)
C7 0.039(3) 0.030(3) 0.039(3) -0.008(3) 0.019(3) 0.002(3)
C8 0.051(4) 0.029(3) 0.042(4) -0.011(3) 0.018(4) -0.008(3)
C9 0.036(3) 0.030(3) 0.037(3) -0.003(3) 0.012(3) -0.011(3)
C10 0.028(3) 0.024(3) 0.020(2) 0.003(2) 0.002(2) 0.003(2)
C11 0.024(3) 0.022(3) 0.026(3) 0.001(2) 0.000(2) 0.001(2)
C12 0.022(3) 0.021(3) 0.022(2) 0.002(2) -0.003(2) -0.0004(19)
C13 0.018(3) 0.028(3) 0.023(2) 0.004(2) -0.003(2) -0.002(2)
C14 0.022(3) 0.019(3) 0.026(3) 0.007(2) 0.005(2) 0.000(2)
C15 0.035(3) 0.025(3) 0.029(3) 0.000(2) -0.007(3) 0.004(3)
C16 0.038(3) 0.040(4) 0.022(3) -0.008(3) -0.007(3) 0.005(3)
C17 0.031(3) 0.025(3) 0.025(3) -0.001(2) -0.001(2) 0.003(2)
C18 0.024(3) 0.019(3) 0.025(3) 0.006(2) -0.001(2) -0.002(2)
C19 0.025(3) 0.027(3) 0.018(2) 0.002(2) -0.001(2) -0.001(2)
C20 0.020(3) 0.033(3) 0.028(3) 0.007(2) 0.004(2) 0.004(2)
C21 0.031(3) 0.028(3) 0.017(2) 0.001(2) 0.004(2) 0.003(2)
C22 0.026(3) 0.024(3) 0.030(3) 0.001(2) 0.007(2) 0.005(2)
C23 0.033(3) 0.026(3) 0.027(3) -0.005(2) -0.004(2) 0.007(2)
C24 0.041(4) 0.023(3) 0.028(3) -0.003(2) 0.002(3) 0.010(3)
Cd1 0.01753(17) 0.01753(17) 0.0203(2) -0.00111(16) 0.00111(16) -0.0024(2)
Cl1 0.0798(13) 0.0798(13) 0.0381(13) 0.0033(12) 0.0033(12) 0.0177(16)
Cl2 0.0890(16) 0.0890(16) 0.0503(16) -0.0061(16) 0.0061(16) -0.0472(19)
N1 0.025(2) 0.024(2) 0.030(3) 0.006(2) -0.001(2) 0.0009(18)
N2 0.022(2) 0.026(2) 0.024(2) 0.0014(18) -0.002(2) 0.000(2)
N3 0.019(2) 0.022(2) 0.026(2) 0.0028(19) 0.0014(18) -0.0009(17)
N4 0.026(2) 0.019(2) 0.034(2) 0.0092(18) 0.007(2) 0.003(2)
N5 0.059(4) 0.025(3) 0.073(4) 0.021(3) 0.041(3) 0.011(3)
N6 0.018(2) 0.033(3) 0.032(2) 0.004(2) 0.002(2) 0.0005(18)
O1 0.088(10) 0.25(2) 0.29(2) 0.12(2) 0.014(14) -0.052(11)
O2 0.17(2) 0.17(2) 0.37(6) 0.14(3) 0.14(3) 0.15(3)
O4 0.162(6) 0.117(6) 0.102(5) 0.007(5) 0.021(5) -0.031(5)
O5 0.125(7) 0.125(7) 0.170(13) 0.037(10) -0.037(10) -0.063(9)
O6 0.103(15) 0.133(17) 0.32(4) -0.15(2) -0.040(18) 0.012(13)
C25 0.124(12) 0.127(12) 0.113(10) -0.030(9) -0.035(9) 0.047(9)
Cl3 0.138(3) 0.095(2) 0.090(2) -0.0040(16) -0.025(2) 0.026(2)
Cl4 0.079(3) 0.068(3) 0.0391(19) 0.0040(18) 0.000(2) 0.018(2)
Cl5 0.072(5) 0.255(14) 0.55(3) -0.263(18) 0.024(9) -0.038(6)
C25' 0.124(12) 0.127(12) 0.113(10) -0.030(9) -0.035(9) 0.047(9)
Cl3' 0.138(3) 0.095(2) 0.090(2) -0.0040(16) -0.025(2) 0.026(2)
Cl6 0.206(7) 0.130(5) 0.137(5) -0.019(5) -0.043(5) 0.001(6)
Cl7 0.124(5) 0.075(3) 0.087(4) -0.007(3) -0.054(4) 0.018(3)
O3 0.115(8) 0.112(8) 0.077(6) -0.042(6) 0.007(6) 0.006(6)
O3' 0.052(8) 0.29(3) 0.071(10) 0.096(14) 0.006(8) 0.018(13)

loop_
_atom_type_symbol
_atom_type_description
_atom_type_scat_dispersion_real
_atom_type_scat_dispersion_imag
_atom_type_scat_source
C C 0.0033 0.0016 'International Tables Vol C Tables 4.2.6.8 and 6.1.1.4'
H H 0.0000 0.0000 'International Tables Vol C Tables 4.2.6.8 and 6.1.1.4'
N N 0.0061 0.0033 'International Tables Vol C Tables 4.2.6.8 and 6.1.1.4'
O O 0.0106 0.0060 'International Tables Vol C Tables 4.2.6.8 and 6.1.1.4'
Cl Cl 0.1484 0.1585 'International Tables Vol C Tables 4.2.6.8 and 6.1.1.4'
Cd Cd -0.8075 1.2024 'International Tables Vol C Tables 4.2.6.8 and 6.1.1.4'

loop_
_geom_angle_atom_site_label_1
_geom_angle_atom_site_label_2
_geom_angle_atom_site_label_3
_geom_angle
_geom_angle_site_symmetry_1
_geom_angle_site_symmetry_3
N1 C1 C2 123.6(5) . .
N1 C1 H1 118.2 . .
C2 C1 H1 118.2 . .
C3 C2 C1 119.6(5) . .
C3 C2 H2 120.2 . .
C1 C2 H2 120.2 . .
C2 C3 C4 116.4(5) . .
C2 C3 C6 121.7(5) . .
C4 C3 C6 121.9(5) . .
C5 C4 C3 119.8(5) . .
C5 C4 H4 120.1 . .
C3 C4 H4 120.1 . .
N1 C5 C4 123.8(5) . .
N1 C5 H5 118.1 . .
C4 C5 H5 118.1 . .
C11 C6 C7 117.6(5) . .
C11 C6 C3 121.0(5) . .
C7 C6 C3 121.5(5) . .
C8 C7 C6 121.3(5) . .
C8 C7 H7 119.4 . .
C6 C7 H7 119.4 . .
C7 C8 C9 120.5(6) . .
C7 C8 H8 119.7 . .
C9 C8 H8 119.7 . .
C8 C9 C10 118.8(6) . .
C8 C9 H9 120.6 . .
C10 C9 H9 120.6 . .
C11 C10 C9 120.2(5) . .
C11 C10 C12 122.7(5) . .
C9 C10 C12 117.0(5) . .
C10 C11 C6 121.6(5) . .
C10 C11 H11 119.2 . .
C6 C11 H11 119.2 . .
N2 C12 N4 109.4(5) . .
N2 C12 C10 124.4(5) . .
N4 C12 C10 126.1(5) . .
N3 C13 N4 108.0(5) . .
N3 C13 C14 128.2(5) . .
N4 C13 C14 123.6(5) . .
C15 C14 C19 120.4(5) . .
C15 C14 C13 121.5(5) . .
C19 C14 C13 118.1(5) . .
C14 C15 C16 118.8(6) . .
C14 C15 H15 120.6 . .
C16 C15 H15 120.6 . .
C17 C16 C15 120.7(5) . .
C17 C16 H16 119.6 . .
C15 C16 H16 119.6 . .
C16 C17 C18 120.8(6) . .
C16 C17 H17 119.6 . .
C18 C17 H17 119.6 . .
C19 C18 C17 117.9(5) . .
C19 C18 C20 119.5(5) . .
C17 C18 C20 122.5(5) . .
C14 C19 C18 121.3(5) . .
C14 C19 H19 119.3 . .
C18 C19 H19 119.3 . .
C21 C20 C24 115.5(5) . .
C21 C20 C18 123.1(5) . .
C24 C20 C18 121.4(5) . .
C22 C21 C20 120.0(5) . .
C22 C21 H21 120.0 . .
C20 C21 H21 120.0 . .
N6 C22 C21 123.6(5) . .
N6 C22 H22 118.2 . .
C21 C22 H22 118.2 . .
N6 C23 C24 123.6(5) . .
N6 C23 H23 118.2 . .
C24 C23 H23 118.2 . .
C23 C24 C20 120.9(5) . .
C23 C24 H24 119.6 . .
C20 C24 H24 119.6 . .
N3 Cd1 N3 82.4(2) 7 .
N3 Cd1 N6 159.00(16) 7 5_755
N3 Cd1 N6 88.33(16) . 5_755
N3 Cd1 N6 88.33(16) 7 4_574
N3 Cd1 N6 159.00(16) . 4_574
N6 Cd1 N6 106.1(2) 5_755 4_574
N3 Cd1 N1 87.43(15) 7 5_655
N3 Cd1 N1 110.14(16) . 5_655
N6 Cd1 N1 78.12(17) 5_755 5_655
N6 Cd1 N1 88.10(17) 4_574 5_655
N3 Cd1 N1 110.14(16) 7 4_564
N3 Cd1 N1 87.43(15) . 4_564
N6 Cd1 N1 88.10(17) 5_755 4_564
N6 Cd1 N1 78.12(17) 4_574 4_564
N1 Cd1 N1 157.1(2) 5_655 4_564
O3 Cl1 O3 113.0(19) 8_665 .
O3 Cl1 O3' 65.6(13) 8_665 8_665
O3 Cl1 O3' 121.6(11) . 8_665
O3 Cl1 O3' 121.6(11) 8_665 .
O3 Cl1 O3' 65.6(13) . .
O3' Cl1 O3' 169(2) 8_665 .
O3 Cl1 O1 131.3(13) 8_665 .
O3 Cl1 O1 90.1(14) . .
O3' Cl1 O1 65.8(15) 8_665 .
O3' Cl1 O1 106.8(12) . .
O3 Cl1 O1 90.1(14) 8_665 8_665
O3 Cl1 O1 131.3(13) . 8_665
O3' Cl1 O1 106.8(12) 8_665 8_665
O3' Cl1 O1 65.8(15) . 8_665
O1 Cl1 O1 106.3(18) . 8_665
O3 Cl1 O2 56.5(9) 8_665 .
O3 Cl1 O2 56.5(9) . .
O3' Cl1 O2 95.7(11) 8_665 .
O3' Cl1 O2 95.7(11) . .
O1 Cl1 O2 126.9(9) . .
O1 Cl1 O2 126.9(9) 8_665 .
O4 Cl2 O4 112.8(9) 7 .
O4 Cl2 O5 123.6(4) 7 .
O4 Cl2 O5 123.6(4) . .
O4 Cl2 O6 100.1(10) 7 .
O4 Cl2 O6 83.5(14) . .
O5 Cl2 O6 86.8(8) . .
O4 Cl2 O6 83.5(14) 7 7
O4 Cl2 O6 100.1(10) . 7
O5 Cl2 O6 86.8(8) . 7
O6 Cl2 O6 173.6(17) . 7
C1 N1 C5 116.7(5) . .
C1 N1 Cd1 125.9(4) . 3_645
C5 N1 Cd1 117.0(4) . 3_645
C12 N2 N3 107.5(4) . .
C13 N3 N2 108.2(4) . .
C13 N3 Cd1 139.1(4) . .
N2 N3 Cd1 111.2(3) . .
C12 N4 C13 106.9(4) . .
C12 N4 N5 127.1(5) . .
C13 N4 N5 125.9(5) . .
N4 N5 H5B 109.5 . .
N4 N5 H5A 104.0 . .
H5B N5 H5A 109.7 . .
C22 N6 C23 115.8(5) . .
C22 N6 Cd1 125.9(4) . 3_745
C23 N6 Cd1 115.7(4) . 3_745
Cl1 O1 O3' 55.1(11) . 8_665
O3 O2 O3 104.9(18) . 8_665
O3 O2 Cl1 52.4(9) . .
O3 O2 Cl1 52.4(9) 8_665 .
Cl5 C25 Cl3 100.1(6) . .
Cl5 C25 Cl4 109.9(6) . .
Cl3 C25 Cl4 112.7(5) . .
Cl5 C25 H25 111.2 . .
Cl3 C25 H25 111.2 . .
Cl4 C25 H25 111.2 . .
Cl1 O3 O2 71.1(12) . .
Cl1 O3' O1 59.1(9) . 8_665

loop_
_geom_bond_atom_site_label_1
_geom_bond_atom_site_label_2
_geom_bond_distance
_geom_bond_site_symmetry_2
C1 N1 1.321(8) .
C1 C2 1.391(8) .
C1 H1 0.9500 .
C2 C3 1.381(8) .
C2 H2 0.9500 .
C3 C4 1.393(9) .
C3 C6 1.488(8) .
C4 C5 1.369(8) .
C4 H4 0.9500 .
C5 N1 1.333(7) .
C5 H5 0.9500 .
C6 C11 1.393(8) .
C6 C7 1.396(8) .
C7 C8 1.374(9) .
C7 H7 0.9500 .
C8 C9 1.386(9) .
C8 H8 0.9500 .
C9 C10 1.397(8) .
C9 H9 0.9500 .
C10 C11 1.370(8) .
C10 C12 1.477(7) .
C11 H11 0.9500 .
C12 N2 1.306(7) .
C12 N4 1.352(7) .
C13 N3 1.321(7) .
C13 N4 1.359(7) .
C13 C14 1.477(7) .
C14 C15 1.384(8) .
C14 C19 1.384(8) .
C15 C16 1.398(9) .
C15 H15 0.9500 .
C16 C17 1.373(9) .
C16 H16 0.9500 .
C17 C18 1.403(8) .
C17 H17 0.9500 .
C18 C19 1.388(8) .
C18 C20 1.483(8) .
C19 H19 0.9500 .
C20 C21 1.390(8) .
C20 C24 1.400(8) .
C21 C22 1.383(8) .
C21 H21 0.9500 .
C22 N6 1.345(8) .
C22 H22 0.9500 .
C23 N6 1.348(7) .
C23 C24 1.358(8) .
C23 H23 0.9500 .
C24 H24 0.9500 .
Cd1 N3 2.323(4) 7
Cd1 N3 2.323(4) .
Cd1 N6 2.369(4) 5_755
Cd1 N6 2.369(4) 4_574
Cd1 N1 2.429(5) 5_655
Cd1 N1 2.429(5) 4_564
Cl1 O3 1.281(14) 8_665
Cl1 O3 1.281(14) .
Cl1 O3' 1.331(14) 8_665
Cl1 O3' 1.331(14) .
Cl1 O1 1.392(15) .
Cl1 O1 1.392(14) 8_665
Cl1 O2 1.53(2) .
Cl2 O4 1.337(8) 7
Cl2 O4 1.337(8) .
Cl2 O5 1.368(12) .
Cl2 O6 1.53(2) .
Cl2 O6 1.53(2) 7
N1 Cd1 2.429(5) 3_645
N2 N3 1.374(6) .
N4 N5 1.403(6) .
N5 H5B 0.8781 .
N5 H5A 0.8843 .
N6 Cd1 2.369(4) 3_745
O1 O3' 1.48(3) 8_665
O2 O3 1.35(2) .
O2 O3 1.35(2) 8_665
C25 Cl5 1.680(9) .
C25 Cl3 1.700(6) .
C25 Cl4 1.709(7) .
C25 H25 1.0000 .
O3' O1 1.48(3) 8_665

loop_
_geom_torsion_atom_site_label_1
_geom_torsion_atom_site_label_2
_geom_torsion_atom_site_label_3
_geom_torsion_atom_site_label_4
_geom_torsion
_geom_torsion_site_symmetry_1
_geom_torsion_site_symmetry_4
N1 C1 C2 C3 -1.4(10) . .
C1 C2 C3 C4 2.5(9) . .
C1 C2 C3 C6 -174.6(6) . .
C2 C3 C4 C5 -1.5(9) . .
C6 C3 C4 C5 175.6(6) . .
C3 C4 C5 N1 -0.8(10) . .
C2 C3 C6 C11 156.2(6) . .
C4 C3 C6 C11 -20.7(9) . .
C2 C3 C6 C7 -22.6(9) . .
C4 C3 C6 C7 160.5(6) . .
C11 C6 C7 C8 0.8(10) . .
C3 C6 C7 C8 179.7(6) . .
C6 C7 C8 C9 -1.3(11) . .
C7 C8 C9 C10 0.3(10) . .
C8 C9 C10 C11 1.3(9) . .
C8 C9 C10 C12 178.4(6) . .
C9 C10 C11 C6 -1.8(9) . .
C12 C10 C11 C6 -178.8(5) . .
C7 C6 C11 C10 0.7(9) . .
C3 C6 C11 C10 -178.1(5) . .
C11 C10 C12 N2 144.5(6) . .
C9 C10 C12 N2 -32.6(8) . .
C11 C10 C12 N4 -32.8(8) . .
C9 C10 C12 N4 150.1(6) . .
N3 C13 C14 C15 -87.3(7) . .
N4 C13 C14 C15 97.9(6) . .
N3 C13 C14 C19 96.0(7) . .
N4 C13 C14 C19 -78.8(7) . .
C19 C14 C15 C16 -1.4(8) . .
C13 C14 C15 C16 -178.1(6) . .
C14 C15 C16 C17 1.5(9) . .
C15 C16 C17 C18 -0.7(10) . .
C16 C17 C18 C19 0.0(8) . .
C16 C17 C18 C20 178.9(6) . .
C15 C14 C19 C18 0.7(8) . .
C13 C14 C19 C18 177.5(5) . .
C17 C18 C19 C14 0.1(8) . .
C20 C18 C19 C14 -178.9(5) . .
C19 C18 C20 C21 163.5(5) . .
C17 C18 C20 C21 -15.4(8) . .
C19 C18 C20 C24 -16.2(8) . .
C17 C18 C20 C24 164.9(6) . .
C24 C20 C21 C22 4.9(8) . .
C18 C20 C21 C22 -174.8(5) . .
C20 C21 C22 N6 2.5(9) . .
N6 C23 C24 C20 2.3(10) . .
C21 C20 C24 C23 -7.2(9) . .
C18 C20 C24 C23 172.5(6) . .
C2 C1 N1 C5 -0.9(9) . .
C2 C1 N1 Cd1 171.9(5) . 3_645
C4 C5 N1 C1 2.0(9) . .
C4 C5 N1 Cd1 -171.4(5) . 3_645
N4 C12 N2 N3 -0.6(6) . .
C10 C12 N2 N3 -178.3(5) . .
N4 C13 N3 N2 -1.3(6) . .
C14 C13 N3 N2 -176.8(5) . .
N4 C13 N3 Cd1 -165.4(4) . .
C14 C13 N3 Cd1 19.1(9) . .
C12 N2 N3 C13 1.2(6) . .
C12 N2 N3 Cd1 170.1(3) . .
N3 Cd1 N3 C13 70.1(5) 7 .
N6 Cd1 N3 C13 -128.8(6) 5_755 .
N6 Cd1 N3 C13 5.5(8) 4_574 .
N1 Cd1 N3 C13 154.5(5) 5_655 .
N1 Cd1 N3 C13 -40.7(5) 4_564 .
N3 Cd1 N3 N2 -93.7(3) 7 .
N6 Cd1 N3 N2 67.4(3) 5_755 .
N6 Cd1 N3 N2 -158.2(4) 4_574 .
N1 Cd1 N3 N2 -9.3(4) 5_655 .
N1 Cd1 N3 N2 155.6(3) 4_564 .
N2 C12 N4 C13 -0.2(6) . .
C10 C12 N4 C13 177.4(5) . .
N2 C12 N4 N5 175.8(6) . .
C10 C12 N4 N5 -6.5(9) . .
N3 C13 N4 C12 1.0(6) . .
C14 C13 N4 C12 176.7(5) . .
N3 C13 N4 N5 -175.1(6) . .
C14 C13 N4 N5 0.6(9) . .
C21 C22 N6 C23 -7.4(9) . .
C21 C22 N6 Cd1 153.8(4) . 3_745
C24 C23 N6 C22 5.0(9) . .
C24 C23 N6 Cd1 -158.2(5) . 3_745
O3 Cl1 O1 O3' -3.5(19) 8_665 8_665
O3 Cl1 O1 O3' -125.0(14) . 8_665
O3' Cl1 O1 O3' 170.6(17) . 8_665
O1 Cl1 O1 O3' 101.5(14) 8_665 8_665
O2 Cl1 O1 O3' -78.5(14) . 8_665
O3 Cl1 O2 O3 180.000(5) 8_665 .
O3' Cl1 O2 O3 -124.3(13) 8_665 .
O3' Cl1 O2 O3 55.7(13) . .
O1 Cl1 O2 O3 -60.4(17) . .
O1 Cl1 O2 O3 119.6(17) 8_665 .
O3 Cl1 O2 O3 180.000(5) . 8_665
O3' Cl1 O2 O3 55.7(13) 8_665 8_665
O3' Cl1 O2 O3 -124.3(13) . 8_665
O1 Cl1 O2 O3 119.6(17) . 8_665
O1 Cl1 O2 O3 -60.4(17) 8_665 8_665
O3 Cl1 O3 O2 0.000(2) 8_665 .
O3' Cl1 O3 O2 74.6(17) 8_665 .
O3' Cl1 O3 O2 -115.6(11) . .
O1 Cl1 O3 O2 135.9(10) . .
O1 Cl1 O3 O2 -112.1(16) 8_665 .
O3 O2 O3 Cl1 0.000(3) 8_665 .
O3 Cl1 O3' O1 74(2) 8_665 8_665
O3 Cl1 O3' O1 177.1(16) . 8_665
O3' Cl1 O3' O1 -52.0(11) 8_665 8_665
O1 Cl1 O3' O1 -101(2) . 8_665
O2 Cl1 O3' O1 128.0(11) . 8_665
